data_7015125
loop_
_publ_author_name
'Zhang, Wen'
'Sun, Hao-Ling'
'Sato, Osamu'

_publ_section_title
;
 Synthesis, characterization, and photoresponsive properties of a
 series of Mo(IV)-Cu(II) complexes.
;
_journal_issue 12
_journal_name_full 'Dalton transactions (Cambridge, England : 2003)'
_journal_page_first 2735
_journal_page_last 2743
_journal_paper_doi 10.1039/c0dt01213k
_journal_volume 40
_journal_year 2011
_chemical_formula_sum 'C17 H37 Cu2 Mo N14 O3.5'
_chemical_formula_weight 716.63
_chemical_name_systematic
;
?
;
_space_group_IT_number 2
_symmetry_cell_setting triclinic
_symmetry_space_group_name_Hall '-P 1'
_symmetry_space_group_name_H-M 'P -1'
_atom_sites_solution_hydrogens geom
_atom_sites_solution_primary direct
_atom_sites_solution_secondary difmap
_audit_creation_method SHELXL-97
_cell_angle_alpha 72.71(3)
_cell_angle_beta 80.79(3)
_cell_angle_gamma 75.28(3)
_cell_formula_units_Z 2
_cell_length_a 8.8590(18)
_cell_length_b 10.339(2)
_cell_length_c 17.049(3)
_cell_measurement_reflns_used 4446
_cell_measurement_temperature 123(2)
_cell_measurement_theta_max 27.5
_cell_measurement_theta_min 3.2
_cell_volume 1436.0(6)
_computing_cell_refinement CrystalClear
_computing_data_collection CrystalClear
_computing_data_reduction CrystalStructure
_computing_structure_refinement 'SHELXL-97 (Sheldrick, 1997)'
_computing_structure_solution 'SHELXS-97 (Sheldrick, 1990)'
_diffrn_ambient_temperature 123(2)
_diffrn_detector_area_resol_mean 7.31
_diffrn_measured_fraction_theta_full 0.956
_diffrn_measured_fraction_theta_max 0.956
_diffrn_measurement_device_type 'Rigaku Saturn'
_diffrn_measurement_method \w
_diffrn_radiation_monochromator graphite
_diffrn_radiation_source 'fine-focus sealed tube'
_diffrn_radiation_type MoK\a
_diffrn_radiation_wavelength 0.71073
_diffrn_reflns_av_R_equivalents 0.0509
_diffrn_reflns_av_sigmaI/netI 0.0907
_diffrn_reflns_limit_h_max 11
_diffrn_reflns_limit_h_min -11
_diffrn_reflns_limit_k_max 12
_diffrn_reflns_limit_k_min -12
_diffrn_reflns_limit_l_max 22
_diffrn_reflns_limit_l_min -19
_diffrn_reflns_number 11685
_diffrn_reflns_theta_full 27.48
_diffrn_reflns_theta_max 27.48
_diffrn_reflns_theta_min 3.21
_exptl_absorpt_coefficient_mu 1.945
_exptl_absorpt_correction_T_max 0.927
_exptl_absorpt_correction_T_min 0.744
_exptl_absorpt_correction_type multi-scan
_exptl_absorpt_process_details SADABS
_exptl_crystal_colour blue
_exptl_crystal_density_diffrn 1.657
_exptl_crystal_density_method 'not measured'
_exptl_crystal_description platelet
_exptl_crystal_F_000 730
_exptl_crystal_size_max 0.10
_exptl_crystal_size_mid 0.10
_exptl_crystal_size_min 0.04
_refine_diff_density_max 1.638
_refine_diff_density_min -0.893
_refine_diff_density_rms 0.134
_refine_ls_extinction_method none
_refine_ls_goodness_of_fit_ref 0.942
_refine_ls_hydrogen_treatment constr
_refine_ls_matrix_type full
_refine_ls_number_parameters 352
_refine_ls_number_reflns 6307
_refine_ls_number_restraints 60
_refine_ls_restrained_S_all 0.938
_refine_ls_R_factor_all 0.0497
_refine_ls_R_factor_gt 0.0392
_refine_ls_shift/su_max 0.001
_refine_ls_shift/su_mean 0.000
_refine_ls_structure_factor_coef Fsqd
_refine_ls_weighting_details 'calc w=1/[\s^2^(Fo^2^)+(0.0328P)^2^+0.0000P] where P=(Fo^2^+2Fc^2^)/3'
_refine_ls_weighting_scheme calc
_refine_ls_wR_factor_gt 0.0912
_refine_ls_wR_factor_ref 0.0934
_reflns_number_gt 4661
_reflns_number_total 6307
_reflns_threshold_expression >2sigma(I)
_cod_data_source_file c0dt01213k.txt
_cod_data_source_block 6_ccdc_773794
_cod_depositor_comments
;
The following automatic conversions were performed:
'_symmetry_cell_setting' value 'Triclinic' changed to 'triclinic'
according to '/home/saulius/struct/CIF-dictionaries/cif_core.dic'
dictionary named 'cif_core.dic' version 2.4.1 from
2010-06-29.

'_exptl_absorpt_correction_type' value 'Multi-scan' changed
to 'multi-scan' according to
'/home/saulius/struct/CIF-dictionaries/cif_core.dic' dictionary named
'cif_core.dic' version 2.4.1 from 2010-06-29.

Automatic conversion script
Id: cif_fix_enum 1555 2011-01-17 13:19:09Z saulius 
;
_cod_original_cell_volume 1436.0(5)
_cod_original_sg_symbol_H-M P-1
_cod_original_formula_sum 'C17 H37 Cu2 Mo N14 O3.50'
_cod_database_code 7015125

loop_
_symmetry_equiv_pos_as_xyz
'x, y, z'
'-x, -y, -z'

loop_
_atom_site_label
_atom_site_type_symbol
_atom_site_fract_x
_atom_site_fract_y
_atom_site_fract_z
_atom_site_U_iso_or_equiv
_atom_site_adp_type
_atom_site_occupancy
_atom_site_symmetry_multiplicity
_atom_site_calc_flag
_atom_site_refinement_flags
_atom_site_disorder_assembly
_atom_site_disorder_group
Mo1 Mo 0.68053(4) 0.61471(3) 0.181348(19) 0.00609(9) Uani 1 1 d . . .
Cu1 Cu 0.25733(5) 0.34216(4) 0.14053(3) 0.00768(11) Uani 1 1 d . . .
Cu2 Cu 1.0000 1.0000 0.0000 0.01056(15) Uani 1 2 d S . .
Cu3 Cu 0.5000 0.5000 0.5000 0.0275(2) Uani 1 2 d S . .
N1 N 0.9240(4) 0.9150(3) -0.0759(2) 0.0118(7) Uani 1 1 d . . .
H1A H 0.8631 0.8575 -0.0448 0.014 Uiso 1 1 calc R . .
H1B H 0.8630 0.9839 -0.1109 0.014 Uiso 1 1 calc R . .
N2 N 1.1495(4) 0.8134(3) 0.04331(19) 0.0118(7) Uani 1 1 d . . .
H2A H 1.2140 0.8254 0.0751 0.014 Uiso 1 1 calc R . .
H2B H 1.0926 0.7535 0.0758 0.014 Uiso 1 1 calc R . .
N3 N 0.7210(4) 0.6455(3) -0.01960(19) 0.0124(7) Uani 1 1 d . . .
N4 N 1.0532(4) 0.4843(3) 0.1321(2) 0.0138(7) Uani 1 1 d . . .
N5 N 0.8090(4) 0.9049(3) 0.1071(2) 0.0187(8) Uani 1 1 d . . .
N6 N 0.2000(4) 0.2976(3) 0.26498(19) 0.0152(7) Uani 1 1 d . . .
H6A H 0.1437 0.3759 0.2772 0.018 Uiso 1 1 calc R . .
H6B H 0.1375 0.2364 0.2785 0.018 Uiso 1 1 calc R . .
N7 N 0.4102(4) 0.1562(3) 0.1551(2) 0.0159(7) Uani 1 1 d . . .
H7C H 0.3546 0.0902 0.1657 0.019 Uiso 1 1 calc R . .
H7D H 0.4681 0.1556 0.1067 0.019 Uiso 1 1 calc R . .
N8 N 0.4220(4) 0.4628(3) 0.14419(19) 0.0111(7) Uani 1 1 d . . .
N11 N 0.7723(4) 0.2873(3) 0.2924(2) 0.0208(8) Uani 1 1 d . . .
N12 N 0.8708(6) 0.6389(5) 0.3264(2) 0.0439(12) Uani 1 1 d . . .
N13 N 0.4347(5) 0.5926(5) 0.3505(3) 0.0386(11) Uani 1 1 d . . .
N14 N 0.3754(5) 0.8749(4) 0.1422(3) 0.0378(11) Uani 1 1 d . . .
C1 C 1.0447(5) 0.8370(4) -0.1253(2) 0.0136(8) Uani 1 1 d . . .
H1C H 1.1100 0.8979 -0.1605 0.016 Uiso 1 1 calc R . .
H1D H 0.9940 0.8057 -0.1605 0.016 Uiso 1 1 calc R . .
C2 C 1.1457(5) 0.7136(4) -0.0713(2) 0.0137(8) Uani 1 1 d . . .
H2C H 1.2137 0.6590 -0.1059 0.016 Uiso 1 1 calc R . .
H2D H 1.0787 0.6560 -0.0344 0.016 Uiso 1 1 calc R . .
C3 C 1.2463(4) 0.7494(4) -0.0202(2) 0.0140(8) Uani 1 1 d . . .
H3A H 1.3184 0.6657 0.0064 0.017 Uiso 1 1 calc R . .
H3B H 1.3077 0.8132 -0.0561 0.017 Uiso 1 1 calc R . .
C4 C 0.3321(5) 0.2401(5) 0.3176(3) 0.0257(10) Uani 1 1 d . . .
H4A H 0.2911 0.2260 0.3750 0.031 Uiso 1 1 calc R . .
H4B H 0.3982 0.3066 0.3053 0.031 Uiso 1 1 calc R . .
C5 C 0.4295(5) 0.1044(4) 0.3046(3) 0.0288(11) Uani 1 1 d . . .
H5A H 0.3610 0.0408 0.3127 0.035 Uiso 1 1 calc R . .
H5B H 0.5034 0.0646 0.3462 0.035 Uiso 1 1 calc R . .
C6 C 0.5193(5) 0.1158(4) 0.2205(3) 0.0194(9) Uani 1 1 d . . .
H6C H 0.5821 0.1847 0.2098 0.023 Uiso 1 1 calc R . .
H6D H 0.5896 0.0273 0.2195 0.023 Uiso 1 1 calc R . .
C10 C 0.7033(4) 0.6367(4) 0.0499(2) 0.0100(8) Uani 1 1 d . . .
C11 C 0.9243(4) 0.5324(4) 0.1463(2) 0.0113(8) Uani 1 1 d . . .
C12 C 0.7652(4) 0.8040(4) 0.1337(2) 0.0112(8) Uani 1 1 d . . .
C13 C 0.7409(4) 0.4001(4) 0.2524(2) 0.0119(8) Uani 1 1 d . . .
C14 C 0.8004(5) 0.6331(4) 0.2766(2) 0.0195(9) Uani 1 1 d . . .
C15 C 0.5180(5) 0.6040(4) 0.2905(3) 0.0187(9) Uani 1 1 d . . .
C16 C 0.5131(4) 0.5146(4) 0.1579(2) 0.0101(8) Uani 1 1 d . . .
C17 C 0.4831(5) 0.7860(4) 0.1530(3) 0.0214(10) Uani 1 1 d . . .
N9 N 0.3506(14) 0.3725(12) 0.5142(8) 0.0250(14) Uani 0.50 1 d PU A 1
H9C H 0.2672 0.4004 0.5476 0.030 Uiso 0.50 1 calc PR A 1
H9D H 0.3160 0.3890 0.4645 0.030 Uiso 0.50 1 calc PR A 1
C7 C 0.4011(13) 0.2188(11) 0.5464(7) 0.0250(14) Uani 0.50 1 d PU A 1
H7A H 0.3187 0.1754 0.5424 0.030 Uiso 0.50 1 calc PR A 1
H7B H 0.4190 0.1955 0.6041 0.030 Uiso 0.50 1 calc PR A 1
C8 C 0.5491(13) 0.1641(11) 0.4982(7) 0.0250(14) Uani 0.50 1 d PU A 1
H8A H 0.5682 0.0635 0.5134 0.030 Uiso 0.50 1 calc PR A 1
H8B H 0.5336 0.1972 0.4399 0.030 Uiso 0.50 1 calc PR A 1
C9 C 0.6918(14) 0.2058(11) 0.5117(7) 0.0250(14) Uani 0.50 1 d PU A 1
H9A H 0.6984 0.1860 0.5705 0.030 Uiso 0.50 1 calc PR A 1
H9B H 0.7847 0.1502 0.4894 0.030 Uiso 0.50 1 calc PR A 1
N10 N 0.6897(19) 0.3555(11) 0.4724(9) 0.0250(14) Uani 0.50 1 d PU A 1
H10A H 0.7004 0.3686 0.4174 0.030 Uiso 0.50 1 calc PR A 1
H10B H 0.7752 0.3736 0.4857 0.030 Uiso 0.50 1 calc PR A 1
N9' N 0.3875(17) 0.3506(13) 0.5143(9) 0.0388(19) Uani 0.50 1 d PU A 2
H9'C H 0.3025 0.3661 0.5498 0.047 Uiso 0.50 1 calc PR A 2
H9'D H 0.3520 0.3632 0.4654 0.047 Uiso 0.50 1 calc PR A 2
C7' C 0.4636(15) 0.2009(12) 0.5429(8) 0.0388(19) Uani 0.50 1 d PU A 2
H7'A H 0.4833 0.1792 0.6002 0.047 Uiso 0.50 1 calc PR A 2
H7'B H 0.3926 0.1455 0.5396 0.047 Uiso 0.50 1 calc PR A 2
C8' C 0.6120(16) 0.1631(13) 0.4940(8) 0.0388(19) Uani 0.50 1 d PU A 2
H8'A H 0.5942 0.1946 0.4360 0.047 Uiso 0.50 1 calc PR A 2
H8'B H 0.6459 0.0627 0.5083 0.047 Uiso 0.50 1 calc PR A 2
C9' C 0.7415(16) 0.2238(13) 0.5069(8) 0.0388(19) Uani 0.50 1 d PU A 2
H9'A H 0.7507 0.2029 0.5656 0.047 Uiso 0.50 1 calc PR A 2
H9'B H 0.8402 0.1814 0.4816 0.047 Uiso 0.50 1 calc PR A 2
N10' N 0.709(2) 0.3791(13) 0.4701(10) 0.0388(19) Uani 0.50 1 d PU A 2
H10C H 0.7208 0.3947 0.4149 0.047 Uiso 0.50 1 calc PR A 2
H10D H 0.7853 0.4102 0.4835 0.047 Uiso 0.50 1 calc PR A 2
O1 O 0.0106(4) 0.0563(3) 0.3550(2) 0.0430(9) Uani 1 1 d . . .
O2 O 0.0891(5) 0.8417(4) 0.2734(3) 0.0748(15) Uani 1 1 d . . .
O3 O 0.0907(8) 0.1282(6) 0.4932(4) 0.0333(16) Uani 0.50 1 d P . .
O4 O 0.1536(14) 0.4943(11) 0.3694(11) 0.146(6) Uani 0.50 1 d P . .
O5 O 0.0239(13) 0.6202(12) 0.4749(8) 0.117(5) Uani 0.50 1 d P . .

loop_
_atom_site_aniso_label
_atom_site_aniso_U_11
_atom_site_aniso_U_22
_atom_site_aniso_U_33
_atom_site_aniso_U_23
_atom_site_aniso_U_13
_atom_site_aniso_U_12
Mo1 0.00716(15) 0.00608(17) 0.00579(16) -0.00234(12) -0.00052(11) -0.00194(11)
Cu1 0.0079(2) 0.0089(2) 0.0067(2) -0.00296(18) -0.00045(17) -0.00175(17)
Cu2 0.0116(3) 0.0088(3) 0.0130(3) -0.0057(3) -0.0043(3) 0.0002(3)
Cu3 0.0448(5) 0.0169(4) 0.0142(4) -0.0046(3) 0.0063(4) -0.0002(4)
N1 0.0152(17) 0.0068(16) 0.0148(17) -0.0052(13) -0.0018(13) -0.0020(13)
N2 0.0160(17) 0.0090(16) 0.0117(16) -0.0033(13) -0.0048(13) -0.0027(13)
N3 0.0160(17) 0.0127(17) 0.0103(17) -0.0038(14) -0.0018(13) -0.0051(13)
N4 0.0139(18) 0.0129(17) 0.0150(17) -0.0048(14) -0.0028(13) -0.0013(13)
N5 0.0210(19) 0.0127(18) 0.022(2) -0.0047(15) 0.0008(15) -0.0049(15)
N6 0.0171(18) 0.0199(18) 0.0084(16) -0.0055(14) 0.0002(13) -0.0024(14)
N7 0.0172(18) 0.0137(17) 0.0187(18) -0.0079(15) -0.0040(14) -0.0011(14)
N8 0.0111(16) 0.0145(17) 0.0102(16) -0.0061(14) -0.0012(13) -0.0037(13)
N11 0.032(2) 0.0133(19) 0.0150(18) -0.0028(16) -0.0019(16) -0.0032(16)
N12 0.061(3) 0.068(3) 0.017(2) -0.003(2) -0.010(2) -0.046(3)
N13 0.031(2) 0.062(3) 0.030(2) -0.024(2) 0.0121(19) -0.018(2)
N14 0.027(2) 0.016(2) 0.077(3) -0.014(2) -0.027(2) 0.0009(17)
C1 0.017(2) 0.011(2) 0.014(2) -0.0051(16) 0.0006(16) -0.0041(16)
C2 0.018(2) 0.012(2) 0.0117(19) -0.0072(16) 0.0000(16) -0.0001(16)
C3 0.013(2) 0.012(2) 0.014(2) -0.0037(16) -0.0005(16) 0.0003(15)
C4 0.024(2) 0.041(3) 0.008(2) -0.004(2) -0.0023(17) -0.002(2)
C5 0.027(3) 0.027(3) 0.024(2) 0.010(2) -0.013(2) -0.006(2)
C6 0.017(2) 0.012(2) 0.027(2) -0.0027(18) -0.0067(18) 0.0028(16)
C10 0.0126(19) 0.0073(19) 0.0110(19) -0.0004(15) -0.0010(15) -0.0061(15)
C11 0.0133(19) 0.0118(19) 0.0087(18) -0.0008(15) -0.0004(15) -0.0054(15)
C12 0.0107(19) 0.012(2) 0.0093(19) -0.0040(16) 0.0030(14) -0.0010(15)
C13 0.016(2) 0.017(2) 0.0041(17) -0.0042(16) 0.0000(14) -0.0046(16)
C14 0.026(2) 0.029(2) 0.008(2) -0.0024(18) 0.0013(17) -0.0193(19)
C15 0.016(2) 0.025(2) 0.021(2) -0.0155(19) 0.0001(17) -0.0042(17)
C16 0.0122(19) 0.0058(18) 0.0080(18) 0.0014(15) 0.0003(14) 0.0007(14)
C17 0.018(2) 0.010(2) 0.044(3) -0.012(2) -0.012(2) -0.0034(17)
N9 0.037(3) 0.018(3) 0.015(2) -0.007(2) -0.001(2) 0.0044(19)
C7 0.037(3) 0.018(3) 0.015(2) -0.007(2) -0.001(2) 0.0044(19)
C8 0.037(3) 0.018(3) 0.015(2) -0.007(2) -0.001(2) 0.0044(19)
C9 0.037(3) 0.018(3) 0.015(2) -0.007(2) -0.001(2) 0.0044(19)
N10 0.037(3) 0.018(3) 0.015(2) -0.007(2) -0.001(2) 0.0044(19)
N9' 0.055(4) 0.027(3) 0.026(3) -0.007(2) -0.002(3) 0.003(2)
C7' 0.055(4) 0.027(3) 0.026(3) -0.007(2) -0.002(3) 0.003(2)
C8' 0.055(4) 0.027(3) 0.026(3) -0.007(2) -0.002(3) 0.003(2)
C9' 0.055(4) 0.027(3) 0.026(3) -0.007(2) -0.002(3) 0.003(2)
N10' 0.055(4) 0.027(3) 0.026(3) -0.007(2) -0.002(3) 0.003(2)
O1 0.034(2) 0.046(2) 0.041(2) -0.0112(18) -0.0140(17) 0.0109(17)
O2 0.045(3) 0.063(3) 0.121(5) -0.032(3) 0.000(3) -0.015(2)
O3 0.034(4) 0.033(4) 0.030(4) -0.010(3) -0.006(3) 0.003(3)
O4 0.077(9) 0.064(7) 0.31(2) -0.035(9) -0.107(11) -0.005(6)
O5 0.094(9) 0.131(9) 0.145(11) -0.096(9) -0.092(8) 0.063(7)

loop_
_atom_type_symbol
_atom_type_description
_atom_type_scat_dispersion_real
_atom_type_scat_dispersion_imag
_atom_type_scat_source
C C 0.0033 0.0016 'International Tables Vol C Tables 4.2.6.8 and 6.1.1.4'
H H 0.0000 0.0000 'International Tables Vol C Tables 4.2.6.8 and 6.1.1.4'
N N 0.0061 0.0033 'International Tables Vol C Tables 4.2.6.8 and 6.1.1.4'
O O 0.0106 0.0060 'International Tables Vol C Tables 4.2.6.8 and 6.1.1.4'
Cu Cu 0.3201 1.2651 'International Tables Vol C Tables 4.2.6.8 and 6.1.1.4'
Mo Mo -1.6832 0.6857 'International Tables Vol C Tables 4.2.6.8 and 6.1.1.4'

loop_
_geom_angle_atom_site_label_1
_geom_angle_atom_site_label_2
_geom_angle_atom_site_label_3
_geom_angle
_geom_angle_site_symmetry_1
_geom_angle_site_symmetry_3
_geom_angle_publ_flag
C17 Mo1 C14 110.52(16) . . ?
C17 Mo1 C16 78.62(14) . . ?
C14 Mo1 C16 143.84(14) . . ?
C17 Mo1 C15 72.29(18) . . ?
C14 Mo1 C15 72.90(15) . . ?
C16 Mo1 C15 77.36(14) . . ?
C17 Mo1 C12 71.47(15) . . ?
C14 Mo1 C12 72.85(15) . . ?
C16 Mo1 C12 140.41(14) . . ?
C15 Mo1 C12 115.80(14) . . ?
C17 Mo1 C13 141.67(16) . . ?
C14 Mo1 C13 79.10(15) . . ?
C16 Mo1 C13 74.03(14) . . ?
C15 Mo1 C13 75.87(15) . . ?
C12 Mo1 C13 143.73(15) . . ?
C17 Mo1 C10 83.54(16) . . ?
C14 Mo1 C10 141.59(14) . . ?
C16 Mo1 C10 72.50(14) . . ?
C15 Mo1 C10 144.45(15) . . ?
C12 Mo1 C10 78.81(14) . . ?
C13 Mo1 C10 112.42(13) . . ?
C17 Mo1 C11 145.47(16) . . ?
C14 Mo1 C11 76.99(15) . . ?
C16 Mo1 C11 115.91(13) . . ?
C15 Mo1 C11 139.35(15) . . ?
C12 Mo1 C11 79.45(14) . . ?
C13 Mo1 C11 72.11(14) . . ?
C10 Mo1 C11 72.71(14) . . ?
N3 Cu1 N4 92.31(14) 2_665 1_455 ?
N3 Cu1 N7 87.14(13) 2_665 . ?
N4 Cu1 N7 160.16(13) 1_455 . ?
N3 Cu1 N6 165.85(13) 2_665 . ?
N4 Cu1 N6 85.80(13) 1_455 . ?
N7 Cu1 N6 89.90(14) . . ?
N3 Cu1 N8 100.90(12) 2_665 . ?
N4 Cu1 N8 102.18(12) 1_455 . ?
N7 Cu1 N8 97.39(12) . . ?
N6 Cu1 N8 93.20(13) . . ?
N1 Cu2 N1 180.0 2_775 . ?
N1 Cu2 N2 91.07(12) 2_775 . ?
N1 Cu2 N2 88.93(12) . . ?
N1 Cu2 N2 88.93(12) 2_775 2_775 ?
N1 Cu2 N2 91.07(12) . 2_775 ?
N2 Cu2 N2 180.00(18) . 2_775 ?
N1 Cu2 N5 87.22(12) 2_775 2_775 ?
N1 Cu2 N5 92.78(12) . 2_775 ?
N2 Cu2 N5 94.89(12) . 2_775 ?
N2 Cu2 N5 85.11(12) 2_775 2_775 ?
N1 Cu2 N5 92.78(12) 2_775 . ?
N1 Cu2 N5 87.22(12) . . ?
N2 Cu2 N5 85.11(12) . . ?
N2 Cu2 N5 94.89(12) 2_775 . ?
N5 Cu2 N5 180.0 2_775 . ?
N9' Cu3 N9' 180.0(8) 2_666 . ?
N9' Cu3 N9 170.2(4) 2_666 . ?
N9' Cu3 N9 9.8(4) . . ?
N9' Cu3 N9 9.8(4) 2_666 2_666 ?
N9' Cu3 N9 170.2(4) . 2_666 ?
N9 Cu3 N9 180.0(7) . 2_666 ?
N9' Cu3 N10' 87.8(4) 2_666 . ?
N9' Cu3 N10' 92.2(4) . . ?
N9 Cu3 N10' 101.7(4) . . ?
N9 Cu3 N10' 78.3(4) 2_666 . ?
N9' Cu3 N10' 92.2(4) 2_666 2_666 ?
N9' Cu3 N10' 87.8(4) . 2_666 ?
N9 Cu3 N10' 78.3(4) . 2_666 ?
N9 Cu3 N10' 101.7(4) 2_666 2_666 ?
N10' Cu3 N10' 180.000(3) . 2_666 ?
N9' Cu3 N10 96.9(5) 2_666 . ?
N9' Cu3 N10 83.1(5) . . ?
N9 Cu3 N10 92.6(4) . . ?
N9 Cu3 N10 87.4(4) 2_666 . ?
N10' Cu3 N10 9.1(6) . . ?
N10' Cu3 N10 170.9(6) 2_666 . ?
N9' Cu3 N10 83.1(5) 2_666 2_666 ?
N9' Cu3 N10 96.9(5) . 2_666 ?
N9 Cu3 N10 87.4(4) . 2_666 ?
N9 Cu3 N10 92.6(4) 2_666 2_666 ?
N10' Cu3 N10 170.9(6) . 2_666 ?
N10' Cu3 N10 9.1(6) 2_666 2_666 ?
N10 Cu3 N10 180.000(2) . 2_666 ?
C1 N1 Cu2 117.3(2) . . ?
C3 N2 Cu2 115.8(2) . . ?
C10 N3 Cu1 177.4(3) . 2_665 ?
C11 N4 Cu1 158.9(3) . 1_655 ?
C12 N5 Cu2 139.3(3) . . ?
C4 N6 Cu1 116.5(3) . . ?
C6 N7 Cu1 117.3(2) . . ?
C16 N8 Cu1 169.8(3) . . ?
N1 C1 C2 111.6(3) . . ?
C1 C2 C3 114.6(3) . . ?
N2 C3 C2 111.4(3) . . ?
N6 C4 C5 112.3(4) . . ?
C4 C5 C6 114.5(4) . . ?
N7 C6 C5 110.7(3) . . ?
N3 C10 Mo1 177.5(3) . . ?
N4 C11 Mo1 176.3(3) . . ?
N5 C12 Mo1 178.7(3) . . ?
N11 C13 Mo1 177.9(3) . . ?
N12 C14 Mo1 176.8(4) . . ?
N13 C15 Mo1 177.0(4) . . ?
N8 C16 Mo1 178.8(3) . . ?
N14 C17 Mo1 176.3(5) . . ?
C7 N9 Cu3 121.6(8) . . ?
N9 C7 C8 110.6(9) . . ?
C9 C8 C7 114.0(9) . . ?
N10 C9 C8 112.8(9) . . ?
C9 N10 Cu3 118.7(9) . . ?
C7' N9' Cu3 122.4(10) . . ?
C8' C7' N9' 112.6(10) . . ?
C7' C8' C9' 113.5(11) . . ?
N10' C9' C8' 111.3(11) . . ?
C9' N10' Cu3 120.0(10) . . ?

loop_
_geom_bond_atom_site_label_1
_geom_bond_atom_site_label_2
_geom_bond_distance
_geom_bond_site_symmetry_2
_geom_bond_publ_flag
Mo1 C17 2.149(4) . ?
Mo1 C14 2.154(4) . ?
Mo1 C16 2.156(4) . ?
Mo1 C15 2.156(4) . ?
Mo1 C12 2.158(4) . ?
Mo1 C13 2.164(4) . ?
Mo1 C10 2.165(4) . ?
Mo1 C11 2.168(4) . ?
Cu1 N3 2.008(3) 2_665 ?
Cu1 N4 2.015(3) 1_455 ?
Cu1 N7 2.023(3) . ?
Cu1 N6 2.041(3) . ?
Cu1 N8 2.165(3) . ?
Cu2 N1 2.038(3) 2_775 ?
Cu2 N1 2.038(3) . ?
Cu2 N2 2.047(3) . ?
Cu2 N2 2.047(3) 2_775 ?
Cu2 N5 2.440(4) 2_775 ?
Cu2 N5 2.440(4) . ?
Cu3 N9' 1.980(18) 2_666 ?
Cu3 N9' 1.980(18) . ?
Cu3 N9 2.035(16) . ?
Cu3 N9 2.035(16) 2_666 ?
Cu3 N10' 2.040(18) . ?
Cu3 N10' 2.040(18) 2_666 ?
Cu3 N10 2.041(15) . ?
Cu3 N10 2.041(15) 2_666 ?
N1 C1 1.477(5) . ?
N2 C3 1.479(5) . ?
N3 C10 1.149(5) . ?
N3 Cu1 2.008(3) 2_665 ?
N4 C11 1.142(5) . ?
N4 Cu1 2.015(3) 1_655 ?
N5 C12 1.146(5) . ?
N6 C4 1.480(5) . ?
N7 C6 1.489(5) . ?
N8 C16 1.161(5) . ?
N11 C13 1.151(5) . ?
N12 C14 1.155(5) . ?
N13 C15 1.156(5) . ?
N14 C17 1.140(5) . ?
C1 C2 1.504(5) . ?
C2 C3 1.516(5) . ?
C4 C5 1.507(6) . ?
C5 C6 1.511(6) . ?
N9 C7 1.492(13) . ?
C7 C8 1.507(12) . ?
C8 C9 1.506(14) . ?
C9 N10 1.489(14) . ?
N9' C7' 1.488(14) . ?
C7' C8' 1.469(15) . ?
C8' C9' 1.513(17) . ?
C9' N10' 1.510(16) . ?
